data_4508547
loop_
_publ_author_name
'Buist, Amanda R.'
'Kennedy, Alan R.'
'Shankland, Kenneth'
'Shankland, Norman'
'Spillman, Mark J.'

_publ_section_title
;
 Salt Forms of Amides: Protonation and Polymorphism of Carbamazepine and
 Cytenamide
;
_journal_issue 11
_journal_name_full 'Crystal Growth &amp; Design'
_journal_page_first 5121
_journal_paper_doi 10.1021/cg401341y
_journal_volume 13
_journal_year 2013
_chemical_formula_sum 'C16 H16.6 Cl0.4 N O2.6'
_chemical_formula_weight 278.73
_chemical_name_systematic
;
 ?
;
_space_group_IT_number 15
_symmetry_cell_setting monoclinic
_symmetry_space_group_name_Hall '-C 2yc'
_symmetry_space_group_name_H-M 'C 1 2/c 1'
_atom_sites_solution_hydrogens geom
_atom_sites_solution_primary direct
_atom_sites_solution_secondary difmap
_audit_creation_method SHELXL-97
_cell_angle_alpha 90.00
_cell_angle_beta 95.724(4)
_cell_angle_gamma 90.00
_cell_formula_units_Z 8
_cell_length_a 20.2651(9)
_cell_length_b 5.8463(3)
_cell_length_c 23.8489(9)
_cell_measurement_reflns_used 2039
_cell_measurement_temperature 123(2)
_cell_measurement_theta_max 28.9424
_cell_measurement_theta_min 3.0603
_cell_volume 2811.4(2)
_computing_structure_refinement 'SHELXL-97 (Sheldrick, 2008)'
_diffrn_ambient_temperature 123(2)
_diffrn_measured_fraction_theta_full 0.991
_diffrn_measured_fraction_theta_max 0.886
_diffrn_measurement_device_type 'Oxford Diffraction Xcalibur E'
_diffrn_measurement_method 'omega scans'
_diffrn_radiation_monochromator graphite
_diffrn_radiation_source 'fine-focus sealed tube'
_diffrn_radiation_type MoK\a
_diffrn_radiation_wavelength 0.71073
_diffrn_reflns_av_R_equivalents 0.0357
_diffrn_reflns_av_sigmaI/netI 0.0747
_diffrn_reflns_limit_h_max 22
_diffrn_reflns_limit_h_min -27
_diffrn_reflns_limit_k_max 7
_diffrn_reflns_limit_k_min -7
_diffrn_reflns_limit_l_max 31
_diffrn_reflns_limit_l_min -31
_diffrn_reflns_number 6661
_diffrn_reflns_theta_full 27.00
_diffrn_reflns_theta_max 28.94
_diffrn_reflns_theta_min 3.43
_exptl_absorpt_coefficient_mu 0.162
_exptl_absorpt_correction_T_max 1.00000
_exptl_absorpt_correction_T_min 0.89385
_exptl_absorpt_correction_type multi-scan
_exptl_absorpt_process_details
;
CrysAlisPro, Oxford Diffraction Ltd.,
Version 1.171.34.40 (release 27-08-2010 CrysAlis171 .NET)
(compiled Aug 27 2010,11:50:40)
Empirical absorption correction using spherical harmonics,
 implemented in SCALE3 ABSPACK scaling algorithm.
;
_exptl_crystal_colour colourless
_exptl_crystal_density_diffrn 1.317
_exptl_crystal_density_method 'not measured'
_exptl_crystal_description needle
_exptl_crystal_F_000 1184
_exptl_crystal_size_max 0.25
_exptl_crystal_size_mid 0.06
_exptl_crystal_size_min 0.04
_refine_diff_density_max 0.666
_refine_diff_density_min -0.288
_refine_diff_density_rms 0.053
_refine_ls_extinction_method none
_refine_ls_goodness_of_fit_ref 1.061
_refine_ls_hydrogen_treatment mixed
_refine_ls_matrix_type full
_refine_ls_number_parameters 208
_refine_ls_number_reflns 3293
_refine_ls_number_restraints 6
_refine_ls_restrained_S_all 1.062
_refine_ls_R_factor_all 0.1077
_refine_ls_R_factor_gt 0.0558
_refine_ls_shift/su_max 0.000
_refine_ls_shift/su_mean 0.000
_refine_ls_structure_factor_coef Fsqd
_refine_ls_weighting_details 'calc w=1/[\s^2^(Fo^2^)+(0.0389P)^2^+1.0622P] where P=(Fo^2^+2Fc^2^)/3'
_refine_ls_weighting_scheme calc
_refine_ls_wR_factor_gt 0.1047
_refine_ls_wR_factor_ref 0.1293
_reflns_number_gt 2027
_reflns_number_total 3293
_reflns_threshold_expression I>2\s(I)
_cod_data_source_file cg401341y_si_002.cif
_cod_data_source_block amanda_cyst
_cod_original_sg_symbol_H-M C2/c
_cod_database_code 4508547

loop_
_symmetry_equiv_pos_as_xyz
'x, y, z'
'-x, y, -z+1/2'
'x+1/2, y+1/2, z'
'-x+1/2, y+1/2, -z+1/2'
'-x, -y, -z'
'x, -y, z-1/2'
'-x+1/2, -y+1/2, -z'
'x+1/2, -y+1/2, z-1/2'

loop_
_atom_site_label
_atom_site_type_symbol
_atom_site_fract_x
_atom_site_fract_y
_atom_site_fract_z
_atom_site_U_iso_or_equiv
_atom_site_adp_type
_atom_site_occupancy
_atom_site_symmetry_multiplicity
_atom_site_calc_flag
_atom_site_refinement_flags
_atom_site_disorder_assembly
_atom_site_disorder_group
O1 O 0.80085(7) -0.0322(3) 0.03527(6) 0.0311(4) Uani 1 1 d . . .
O1W O 0.56457(9) -0.4811(3) -0.05192(8) 0.0520(5) Uani 1 1 d D . .
H1W H 0.5631(19) -0.421(7) -0.0181(10) 0.078 Uiso 0.40 1 d PD A 1
H2W H 0.6071(5) -0.519(5) -0.0482(12) 0.078 Uiso 1 1 d D . .
H3W H 0.5446(12) -0.612(3) -0.0469(12) 0.078 Uiso 1 1 d D . .
N1 N 0.69172(10) -0.0731(4) 0.03968(8) 0.0307(5) Uani 1 1 d . . .
C1 C 0.74899(11) 0.0291(4) 0.05470(8) 0.0240(5) Uani 1 1 d . . .
C2 C 0.74856(10) 0.2380(4) 0.09336(8) 0.0219(5) Uani 1 1 d . . .
H2 H 0.7422 0.3734 0.0678 0.026 Uiso 1 1 calc R . .
C3 C 0.81573(10) 0.2695(4) 0.12598(8) 0.0218(5) Uani 1 1 d . . .
C4 C 0.85568(11) 0.4522(4) 0.11331(9) 0.0283(5) Uani 1 1 d . . .
H4 H 0.8384 0.5645 0.0870 0.034 Uiso 1 1 calc R . .
C5 C 0.92005(11) 0.4737(4) 0.13821(9) 0.0343(6) Uani 1 1 d . . .
H5 H 0.9467 0.5993 0.1290 0.041 Uiso 1 1 calc R . .
C6 C 0.94512(11) 0.3111(4) 0.17648(10) 0.0349(6) Uani 1 1 d . . .
H6 H 0.9894 0.3233 0.1935 0.042 Uiso 1 1 calc R . .
C7 C 0.90585(11) 0.1308(4) 0.19004(9) 0.0306(6) Uani 1 1 d . . .
H7 H 0.9238 0.0189 0.2161 0.037 Uiso 1 1 calc R . .
C8 C 0.84016(10) 0.1085(4) 0.16632(8) 0.0229(5) Uani 1 1 d . . .
C9 C 0.80131(11) -0.0831(4) 0.18438(8) 0.0266(5) Uani 1 1 d . . .
H9 H 0.8260 -0.2152 0.1966 0.032 Uiso 1 1 calc R . .
C10 C 0.73558(11) -0.0984(4) 0.18611(8) 0.0289(5) Uani 1 1 d . . .
H10 H 0.7200 -0.2394 0.1996 0.035 Uiso 1 1 calc R . .
C11 C 0.68483(10) 0.0727(4) 0.17007(8) 0.0264(5) Uani 1 1 d . . .
C12 C 0.69086(10) 0.2410(4) 0.12882(8) 0.0244(5) Uani 1 1 d . . .
C13 C 0.64101(11) 0.4022(4) 0.11793(9) 0.0326(6) Uani 1 1 d . . .
H13 H 0.6456 0.5168 0.0903 0.039 Uiso 1 1 calc R . .
C14 C 0.58462(12) 0.3997(5) 0.14644(11) 0.0432(7) Uani 1 1 d . . .
H14 H 0.5512 0.5126 0.1390 0.052 Uiso 1 1 calc R . .
C15 C 0.57790(12) 0.2304(5) 0.18587(10) 0.0422(7) Uani 1 1 d . . .
H15 H 0.5392 0.2253 0.2052 0.051 Uiso 1 1 calc R . .
C16 C 0.62678(11) 0.0693(4) 0.19728(9) 0.0350(6) Uani 1 1 d . . .
H16 H 0.6210 -0.0468 0.2242 0.042 Uiso 1 1 calc R . .
Cl1 Cl 0.53698(11) -0.1290(4) 0.03581(10) 0.0314(7) Uani 0.402(6) 1 d P A 1
O2W O 0.5245(2) -0.2404(15) 0.02850(19) 0.0565(12) Uani 0.598(6) 1 d P A 2
H4W H 0.5344 -0.3076 -0.0025 0.085 Uiso 0.598(6) 1 d PR A 2
H5W H 0.5033 -0.1038 0.0108 0.085 Uiso 0.598(6) 1 d PR A 2
H1N H 0.6904(11) -0.195(4) 0.0153(10) 0.040(7) Uiso 1 1 d . . .
H2N H 0.6534(13) -0.031(5) 0.0535(10) 0.055(9) Uiso 1 1 d . . .

loop_
_atom_site_aniso_label
_atom_site_aniso_U_11
_atom_site_aniso_U_22
_atom_site_aniso_U_33
_atom_site_aniso_U_23
_atom_site_aniso_U_13
_atom_site_aniso_U_12
O1 0.0348(9) 0.0325(10) 0.0276(8) -0.0075(7) 0.0104(7) -0.0039(8)
O1W 0.0390(11) 0.0547(13) 0.0658(13) -0.0162(11) 0.0225(9) -0.0095(10)
N1 0.0291(12) 0.0351(13) 0.0276(10) -0.0108(10) 0.0010(8) -0.0026(10)
C1 0.0312(13) 0.0254(12) 0.0156(10) 0.0026(9) 0.0026(8) -0.0005(10)
C2 0.0289(12) 0.0176(11) 0.0190(10) 0.0018(9) 0.0015(8) 0.0015(9)
C3 0.0244(11) 0.0218(12) 0.0202(10) -0.0038(9) 0.0067(8) 0.0015(10)
C4 0.0341(13) 0.0256(13) 0.0261(11) -0.0025(10) 0.0077(9) -0.0017(11)
C5 0.0320(13) 0.0343(14) 0.0386(14) -0.0099(12) 0.0131(10) -0.0088(12)
C6 0.0226(12) 0.0419(15) 0.0405(14) -0.0144(12) 0.0054(10) 0.0002(12)
C7 0.0282(13) 0.0334(14) 0.0296(12) -0.0021(11) 0.0003(9) 0.0057(11)
C8 0.0265(12) 0.0226(12) 0.0198(10) -0.0040(9) 0.0037(8) 0.0036(10)
C9 0.0349(13) 0.0217(12) 0.0229(11) 0.0032(9) 0.0010(9) 0.0034(10)
C10 0.0396(14) 0.0246(13) 0.0230(11) 0.0020(10) 0.0062(9) -0.0063(11)
C11 0.0273(12) 0.0304(13) 0.0218(11) -0.0075(10) 0.0046(8) -0.0060(10)
C12 0.0244(12) 0.0238(12) 0.0248(11) -0.0071(10) 0.0020(8) -0.0014(10)
C13 0.0295(13) 0.0305(14) 0.0367(13) -0.0072(11) -0.0020(10) 0.0028(11)
C14 0.0250(13) 0.0438(17) 0.0594(17) -0.0218(15) -0.0023(11) 0.0063(12)
C15 0.0249(14) 0.0556(18) 0.0476(15) -0.0252(15) 0.0106(11) -0.0109(13)
C16 0.0316(14) 0.0413(16) 0.0327(13) -0.0111(12) 0.0070(10) -0.0126(12)
Cl1 0.0227(10) 0.0272(13) 0.0453(11) -0.0099(8) 0.0088(7) -0.0051(8)
O2W 0.038(3) 0.087(4) 0.045(2) -0.010(3) 0.0042(17) 0.012(3)

loop_
_atom_type_symbol
_atom_type_description
_atom_type_scat_dispersion_real
_atom_type_scat_dispersion_imag
_atom_type_scat_source
O O 0.0106 0.0060 'International Tables Vol C Tables 4.2.6.8 and 6.1.1.4'
N N 0.0061 0.0033 'International Tables Vol C Tables 4.2.6.8 and 6.1.1.4'
C C 0.0033 0.0016 'International Tables Vol C Tables 4.2.6.8 and 6.1.1.4'
H H 0.0000 0.0000 'International Tables Vol C Tables 4.2.6.8 and 6.1.1.4'
Cl Cl 0.1484 0.1585 'International Tables Vol C Tables 4.2.6.8 and 6.1.1.4'

loop_
_geom_angle_atom_site_label_1
_geom_angle_atom_site_label_2
_geom_angle_atom_site_label_3
_geom_angle
H1W O1W H2W 97(2)
H1W O1W H3W 99(2)
H2W O1W H3W 103.2(19)
C1 N1 H1N 119.4(14)
C1 N1 H2N 122.5(17)
H1N N1 H2N 118(2)
O1 C1 N1 121.4(2)
O1 C1 C2 120.70(19)
N1 C1 C2 117.77(19)
C12 C2 C3 114.75(16)
C12 C2 C1 113.46(17)
C3 C2 C1 110.40(17)
C12 C2 H2 105.8
C3 C2 H2 105.8
C1 C2 H2 105.8
C4 C3 C8 119.4(2)
C4 C3 C2 119.72(19)
C8 C3 C2 120.71(19)
C5 C4 C3 121.4(2)
C5 C4 H4 119.3
C3 C4 H4 119.3
C6 C5 C4 119.4(2)
C6 C5 H5 120.3
C4 C5 H5 120.3
C7 C6 C5 119.9(2)
C7 C6 H6 120.0
C5 C6 H6 120.0
C6 C7 C8 121.6(2)
C6 C7 H7 119.2
C8 C7 H7 119.2
C7 C8 C3 118.2(2)
C7 C8 C9 118.14(19)
C3 C8 C9 123.68(19)
C10 C9 C8 128.9(2)
C10 C9 H9 115.6
C8 C9 H9 115.6
C9 C10 C11 128.6(2)
C9 C10 H10 115.7
C11 C10 H10 115.7
C16 C11 C12 118.0(2)
C16 C11 C10 118.2(2)
C12 C11 C10 123.76(19)
C13 C12 C11 119.6(2)
C13 C12 C2 119.6(2)
C11 C12 C2 120.67(19)
C14 C13 C12 121.4(2)
C14 C13 H13 119.3
C12 C13 H13 119.3
C15 C14 C13 118.9(2)
C15 C14 H14 120.6
C13 C14 H14 120.6
C16 C15 C14 120.5(2)
C16 C15 H15 119.7
C14 C15 H15 119.7
C15 C16 C11 121.4(2)
C15 C16 H16 119.3
C11 C16 H16 119.3
H4W Cl1 H5W 72.6
H4W O2W H5W 97.4

loop_
_geom_bond_atom_site_label_1
_geom_bond_atom_site_label_2
_geom_bond_distance
O1 C1 1.243(2)
O1W H1W 0.882(10)
O1W H2W 0.885(10)
O1W H3W 0.878(10)
N1 C1 1.323(3)
N1 H1N 0.92(3)
N1 H2N 0.91(3)
C1 C2 1.531(3)
C2 C12 1.510(3)
C2 C3 1.510(3)
C2 H2 1.0000
C3 C4 1.392(3)
C3 C8 1.400(3)
C4 C5 1.384(3)
C4 H4 0.9500
C5 C6 1.379(3)
C5 H5 0.9500
C6 C7 1.379(3)
C6 H6 0.9500
C7 C8 1.400(3)
C7 H7 0.9500
C8 C9 1.459(3)
C9 C10 1.340(3)
C9 H9 0.9500
C10 C11 1.458(3)
C10 H10 0.9500
C11 C16 1.399(3)
C11 C12 1.405(3)
C12 C13 1.387(3)
C13 C14 1.387(3)
C13 H13 0.9500
C14 C15 1.381(4)
C14 H14 0.9500
C15 C16 1.374(3)
C15 H15 0.9500
C16 H16 0.9500
Cl1 H4W 1.3847
Cl1 H5W 0.8731
O2W H4W 0.8778
O2W H5W 0.9816

loop_
_geom_torsion_atom_site_label_1
_geom_torsion_atom_site_label_2
_geom_torsion_atom_site_label_3
_geom_torsion_atom_site_label_4
_geom_torsion
O1 C1 C2 C12 -159.69(19)
N1 C1 C2 C12 24.9(3)
O1 C1 C2 C3 -29.3(3)
N1 C1 C2 C3 155.33(19)
C12 C2 C3 C4 -120.9(2)
C1 C2 C3 C4 109.4(2)
C12 C2 C3 C8 63.4(3)
C1 C2 C3 C8 -66.4(2)
C8 C3 C4 C5 2.4(3)
C2 C3 C4 C5 -173.36(19)
C3 C4 C5 C6 -0.1(3)
C4 C5 C6 C7 -0.7(3)
C5 C6 C7 C8 -0.7(3)
C6 C7 C8 C3 3.0(3)
C6 C7 C8 C9 -177.98(19)
C4 C3 C8 C7 -3.8(3)
C2 C3 C8 C7 172.00(18)
C4 C3 C8 C9 177.22(18)
C2 C3 C8 C9 -7.0(3)
C7 C8 C9 C10 152.0(2)
C3 C8 C9 C10 -29.0(3)
C8 C9 C10 C11 0.4(4)
C9 C10 C11 C16 -151.4(2)
C9 C10 C11 C12 28.5(3)
C16 C11 C12 C13 2.4(3)
C10 C11 C12 C13 -177.5(2)
C16 C11 C12 C2 -173.11(19)
C10 C11 C12 C2 6.9(3)
C3 C2 C12 C13 121.2(2)
C1 C2 C12 C13 -110.6(2)
C3 C2 C12 C11 -63.2(3)
C1 C2 C12 C11 65.0(3)
C11 C12 C13 C14 -0.8(3)
C2 C12 C13 C14 174.8(2)
C12 C13 C14 C15 -1.0(3)
C13 C14 C15 C16 1.0(4)
C14 C15 C16 C11 0.7(3)
C12 C11 C16 C15 -2.4(3)
C10 C11 C16 C15 177.5(2)
